data_7153606
loop_
_publ_author_name
'Pereshivko, Olga P.'
'Peshkov, Vsevolod A.'
'Peshkov, Anatoly A.'
'Jacobs, Jeroen'
'Van Meervelt, Luc'
'Van der Eycken, Erik V.'

_publ_section_title
;
 Unexpected regio- and chemoselectivity of cationic gold-catalyzed
 cycloisomerizations of propargylureas: access to tetrasubstituted
 3,4-dihydropyrimidin-2(1H)-ones.
;
_journal_issue 11
_journal_name_full 'Organic &amp; biomolecular chemistry'
_journal_page_first 1741
_journal_page_last 1750
_journal_paper_doi 10.1039/c3ob42221f
_journal_volume 12
_journal_year 2014
_chemical_formula_moiety 'C26 H26 N2 O'
_chemical_formula_sum 'C26 H26 N2 O'
_chemical_formula_weight 382.49
_chemical_name_systematic
;
 ? 
;
_space_group_crystal_system monoclinic
_space_group_IT_number 14
_space_group_name_Hall '-P 2yn'
_space_group_name_H-M_alt 'P 1 21/n 1'
_symmetry_space_group_name_Hall '-P 2yn'
_symmetry_space_group_name_H-M 'P 1 21/n 1'
_atom_sites_solution_hydrogens geom
_atom_sites_solution_primary direct
_atom_sites_solution_secondary difmap
_audit_creation_date 2013-03-01
_audit_creation_method
;
  Olex2 1.1
  (compiled 2011.11.01 svn.r2039, GUI svn.r3906)
;
_cell_angle_alpha 90.00
_cell_angle_beta 97.452(10)
_cell_angle_gamma 90.00
_cell_formula_units_Z 4
_cell_length_a 9.9630(9)
_cell_length_b 10.2126(5)
_cell_length_c 21.0844(18)
_cell_measurement_reflns_used 3979
_cell_measurement_temperature 100.5(9)
_cell_measurement_theta_max 29.1076
_cell_measurement_theta_min 2.8621
_cell_volume 2127.2(3)
_computing_cell_refinement
;
CrysAlisPro, Agilent Technologies,
Version 1.171.35.21 (release 20-01-2012 CrysAlis171 .NET)
(compiled Jan 23 2012,18:06:46)
;
_computing_data_collection
;
CrysAlisPro, Agilent Technologies,
Version 1.171.35.21 (release 20-01-2012 CrysAlis171 .NET)
(compiled Jan 23 2012,18:06:46)
;
_computing_data_reduction
;
CrysAlisPro, Agilent Technologies,
Version 1.171.35.21 (release 20-01-2012 CrysAlis171 .NET)
(compiled Jan 23 2012,18:06:46)
;
_computing_molecular_graphics
;
O. V. Dolomanov, L. J. Bourhis, R. J. Gildea, J. A. K. Howard and H. Puschmann,
OLEX2: a complete structure solution, refinement and analysis program.
J. Appl. Cryst. (2009). 42, 339-341.
;
_computing_publication_material
;
O. V. Dolomanov, L. J. Bourhis, R. J. Gildea, J. A. K. Howard and H. Puschmann,
OLEX2: a complete structure solution, refinement and analysis program.
J. Appl. Cryst. (2009). 42, 339-341.
;
_computing_structure_refinement
;
XL, G.M. Sheldrick, Acta Cryst.
(2008). A64, 112-122
;
_computing_structure_solution
;
SHELXS, G.M. Sheldrick, Acta Cryst.
(2008). A64, 112-122
;
_diffrn_ambient_temperature 100.5(9)
_diffrn_detector_area_resol_mean 15.9631
_diffrn_measured_fraction_theta_full 0.998
_diffrn_measured_fraction_theta_max 0.998
_diffrn_measurement_details
;
  1 omega   -9.00   23.00   1.0000   55.0000
omega____ theta____ kappa____ phi______ frames
    -      -16.9951  -99.0000 -120.0000 32

  2 omega  -86.00    1.00   1.0000   55.0000
omega____ theta____ kappa____ phi______ frames
    -      -16.9951  -57.0000    0.0000 87

  3 omega  -71.00  -44.00   1.0000   55.0000
omega____ theta____ kappa____ phi______ frames
    -      -16.9951 -178.0000 -180.0000 27

  4 omega  -30.00   52.00   1.0000   55.0000
omega____ theta____ kappa____ phi______ frames
    -      -16.9951   57.0000  150.0000 82
;
_diffrn_measurement_device_type 'SuperNova, Single source at offset), Eos'
_diffrn_measurement_method '\w scans'
_diffrn_orient_matrix_UB_11 0.0185196000
_diffrn_orient_matrix_UB_12 0.0584932000
_diffrn_orient_matrix_UB_13 0.0168578000
_diffrn_orient_matrix_UB_21 -0.0250310000
_diffrn_orient_matrix_UB_22 0.0371083000
_diffrn_orient_matrix_UB_23 -0.0275308000
_diffrn_orient_matrix_UB_31 -0.0648547000
_diffrn_orient_matrix_UB_32 0.0026442000
_diffrn_orient_matrix_UB_33 0.0105003000
_diffrn_radiation_monochromator mirror
_diffrn_radiation_type 'Mo K\a'
_diffrn_radiation_wavelength 0.7107
_diffrn_reflns_av_R_equivalents 0.0253
_diffrn_reflns_av_unetI/netI 0.0379
_diffrn_reflns_limit_h_max 12
_diffrn_reflns_limit_h_min -12
_diffrn_reflns_limit_k_max 7
_diffrn_reflns_limit_k_min -12
_diffrn_reflns_limit_l_max 26
_diffrn_reflns_limit_l_min -25
_diffrn_reflns_number 9185
_diffrn_reflns_theta_full 26.37
_diffrn_reflns_theta_max 26.37
_diffrn_reflns_theta_min 2.87
_diffrn_source 'SuperNova (Mo) X-ray Source'
_diffrn_source_current n/a
_diffrn_source_voltage n/a
_exptl_absorpt_coefficient_mu 0.073
_exptl_absorpt_correction_T_max 1.00000
_exptl_absorpt_correction_T_min 0.94620
_exptl_absorpt_correction_type multi-scan
_exptl_absorpt_process_details
;
CrysAlisPro, Agilent Technologies,
Version 1.171.35.21 (release 20-01-2012 CrysAlis171 .NET)
(compiled Jan 23 2012,18:06:46)
Empirical absorption correction using spherical harmonics,
 implemented in SCALE3 ABSPACK scaling algorithm.
;
_exptl_crystal_colour colorless
_exptl_crystal_density_diffrn 1.194
_exptl_crystal_density_method 'not measured'
_exptl_crystal_F_000 816
_exptl_crystal_size_max 0.2
_exptl_crystal_size_mid 0.2
_exptl_crystal_size_min 0.2
_refine_diff_density_max 0.249
_refine_diff_density_min -0.341
_refine_diff_density_rms 0.041
_refine_ls_extinction_method none
_refine_ls_goodness_of_fit_ref 1.080
_refine_ls_hydrogen_treatment constr
_refine_ls_matrix_type full
_refine_ls_number_parameters 282
_refine_ls_number_reflns 4353
_refine_ls_number_restraints 0
_refine_ls_restrained_S_all 1.080
_refine_ls_R_factor_all 0.0583
_refine_ls_R_factor_gt 0.0458
_refine_ls_shift/su_max 0.001
_refine_ls_shift/su_mean 0.000
_refine_ls_structure_factor_coef Fsqd
_refine_ls_weighting_details 'calc w=1/[\s^2^(Fo^2^)+(0.0359P)^2^+1.0110P] where P=(Fo^2^+2Fc^2^)/3'
_refine_ls_weighting_scheme calc
_refine_ls_wR_factor_gt 0.1051
_refine_ls_wR_factor_ref 0.1122
_reflns_number_gt 3575
_reflns_number_total 4353
_reflns_threshold_expression >2sigma(I)
_cod_data_source_file c3ob42221f.txt
_cod_data_source_block ev1016
_cod_database_code 7153606
_chemical_oxdiff_formula 'C26 N2 O'
_reflns_odcompleteness_completeness 99.78
_reflns_odcompleteness_iscentric 1
_reflns_odcompleteness_theta 26.32

loop_
_space_group_symop_id
_space_group_symop_operation_xyz
1 'x, y, z'
2 '-x+1/2, y+1/2, -z+1/2'
3 '-x, -y, -z'
4 'x-1/2, -y-1/2, z-1/2'

loop_
_atom_site_label
_atom_site_type_symbol
_atom_site_fract_x
_atom_site_fract_y
_atom_site_fract_z
_atom_site_U_iso_or_equiv
_atom_site_adp_type
_atom_site_occupancy
_atom_site_symmetry_multiplicity
_atom_site_calc_flag
_atom_site_refinement_flags
_atom_site_disorder_assembly
_atom_site_disorder_group
O1 O 0.53969(11) 0.98267(11) 0.16808(5) 0.0242(3) Uani 1 1 d . . .
N1 N 0.74497(12) 0.88676(12) 0.16366(6) 0.0190(3) Uani 1 1 d . . .
N2 N 0.64143(12) 0.87879(13) 0.25702(6) 0.0200(3) Uani 1 1 d . . .
C1 C 0.63525(15) 0.92033(14) 0.19529(7) 0.0183(3) Uani 1 1 d . . .
C2 C 0.84453(15) 0.79624(14) 0.19040(7) 0.0189(3) Uani 1 1 d . . .
C3 C 0.85101(16) 0.76156(16) 0.25172(7) 0.0223(3) Uani 1 1 d . . .
H3 H 0.9125 0.6975 0.2678 0.027 Uiso 1 1 calc R . .
C4 C 0.76204(16) 0.82306(16) 0.29515(7) 0.0241(3) Uani 1 1 d . B .
H4 H 0.7322 0.7543 0.3226 0.029 Uiso 1 1 calc R . .
C5 C 0.75628(15) 0.95045(14) 0.10354(7) 0.0182(3) Uani 1 1 d . . .
C6 C 0.65952(15) 0.92948(15) 0.05107(7) 0.0212(3) Uani 1 1 d . . .
H6 H 0.5841 0.8779 0.0550 0.025 Uiso 1 1 calc R . .
C7 C 0.67568(16) 0.98579(16) -0.00733(7) 0.0253(4) Uani 1 1 d . . .
H7 H 0.6110 0.9720 -0.0427 0.030 Uiso 1 1 calc R . .
C8 C 0.78806(18) 1.06245(17) -0.01301(8) 0.0287(4) Uani 1 1 d . . .
H8 H 0.7992 1.0996 -0.0523 0.034 Uiso 1 1 calc R . .
C9 C 0.88377(17) 1.08391(16) 0.03961(8) 0.0264(4) Uani 1 1 d . . .
H9 H 0.9589 1.1359 0.0356 0.032 Uiso 1 1 calc R . .
C10 C 0.86824(15) 1.02828(15) 0.09837(7) 0.0214(3) Uani 1 1 d . . .
H10 H 0.9323 1.0431 0.1338 0.026 Uiso 1 1 calc R . .
C11 C 0.93426(15) 0.73822(14) 0.14701(7) 0.0190(3) Uani 1 1 d . . .
C12 C 0.88313(16) 0.69068(15) 0.08646(7) 0.0218(3) Uani 1 1 d . . .
H12 H 0.7906 0.6944 0.0729 0.026 Uiso 1 1 calc R . .
C13 C 0.96895(17) 0.63816(15) 0.04666(8) 0.0260(4) Uani 1 1 d . . .
H13 H 0.9339 0.6073 0.0064 0.031 Uiso 1 1 calc R . .
C14 C 1.10686(17) 0.63117(16) 0.06637(8) 0.0266(4) Uani 1 1 d . . .
H14 H 1.1646 0.5969 0.0392 0.032 Uiso 1 1 calc R . .
C15 C 1.15831(16) 0.67543(16) 0.12669(8) 0.0251(4) Uani 1 1 d . . .
H15 H 1.2507 0.6693 0.1404 0.030 Uiso 1 1 calc R . .
C16 C 1.07304(15) 0.72885(15) 0.16673(7) 0.0212(3) Uani 1 1 d . . .
H16 H 1.1086 0.7587 0.2071 0.025 Uiso 1 1 calc R . .
C17 C 0.52439(16) 0.90155(16) 0.29017(7) 0.0232(3) Uani 1 1 d . . .
H17A H 0.4687 0.9693 0.2678 0.028 Uiso 1 1 calc R . .
H17B H 0.5552 0.9336 0.3329 0.028 Uiso 1 1 calc R . .
C18 C 0.43871(15) 0.78097(16) 0.29522(7) 0.0231(3) Uani 1 1 d . . .
C19 C 0.44382(17) 0.67387(17) 0.25547(8) 0.0280(4) Uani 1 1 d . . .
H19 H 0.5013 0.6752 0.2241 0.034 Uiso 1 1 calc R . .
C20 C 0.36397(19) 0.5642(2) 0.26189(9) 0.0381(5) Uani 1 1 d . . .
H20 H 0.3691 0.4925 0.2351 0.046 Uiso 1 1 calc R . .
C21 C 0.27749(18) 0.5613(2) 0.30770(11) 0.0451(6) Uani 1 1 d . . .
H21 H 0.2246 0.4877 0.3122 0.054 Uiso 1 1 calc R . .
C22 C 0.26983(19) 0.6681(2) 0.34669(11) 0.0484(6) Uani 1 1 d . . .
H22 H 0.2104 0.6671 0.3772 0.058 Uiso 1 1 calc R . .
C23 C 0.34993(18) 0.7772(2) 0.34088(9) 0.0364(4) Uani 1 1 d . . .
H23 H 0.3442 0.8486 0.3678 0.044 Uiso 1 1 calc R . .
C24 C 0.83790(19) 0.9271(2) 0.33825(9) 0.0462(6) Uani 1 1 d . . .
H24A H 0.8499 1.0015 0.3109 0.055 Uiso 1 1 calc R A 1
H24B H 0.7763 0.9554 0.3676 0.055 Uiso 1 1 calc R A 1
C25A C 0.9394(5) 0.8364(6) 0.3904(3) 0.0446(11) Uani 0.50 1 d P B 2
H25A H 0.8860 0.7749 0.4117 0.054 Uiso 0.50 1 calc PR B 2
H25B H 1.0020 0.7870 0.3680 0.054 Uiso 0.50 1 calc PR B 2
C25B C 0.9681(4) 0.9057(4) 0.37685(19) 0.0274(8) Uani 0.50 1 d P B 1
H25C H 1.0027 0.9872 0.3962 0.033 Uiso 0.50 1 calc PR B 1
H25D H 1.0333 0.8717 0.3506 0.033 Uiso 0.50 1 calc PR B 1
C26A C 1.0168(5) 0.9262(6) 0.4389(2) 0.0696(15) Uani 0.50 1 d P B 2
H26A H 1.0611 0.9929 0.4172 0.104 Uiso 0.50 1 calc PR B 2
H26B H 1.0833 0.8765 0.4659 0.104 Uiso 0.50 1 calc PR B 2
H26C H 0.9553 0.9662 0.4646 0.104 Uiso 0.50 1 calc PR B 2
C26B C 0.9441(4) 0.8068(4) 0.4285(2) 0.0394(10) Uani 0.50 1 d P B 1
H26D H 0.8735 0.8382 0.4515 0.059 Uiso 0.50 1 calc PR B 1
H26E H 1.0258 0.7958 0.4575 0.059 Uiso 0.50 1 calc PR B 1
H26F H 0.9178 0.7243 0.4089 0.059 Uiso 0.50 1 calc PR B 1

loop_
_atom_site_aniso_label
_atom_site_aniso_U_11
_atom_site_aniso_U_22
_atom_site_aniso_U_33
_atom_site_aniso_U_23
_atom_site_aniso_U_13
_atom_site_aniso_U_12
O1 0.0202(5) 0.0271(6) 0.0252(6) 0.0021(5) 0.0025(4) 0.0064(5)
N1 0.0191(6) 0.0194(6) 0.0187(6) 0.0036(5) 0.0034(5) 0.0041(5)
N2 0.0187(6) 0.0199(7) 0.0223(6) 0.0016(5) 0.0061(5) 0.0015(5)
C1 0.0180(7) 0.0147(7) 0.0221(7) -0.0010(6) 0.0025(6) -0.0006(6)
C2 0.0190(7) 0.0159(7) 0.0215(7) 0.0001(6) 0.0012(6) 0.0031(6)
C3 0.0234(8) 0.0208(8) 0.0224(7) 0.0021(6) 0.0023(6) 0.0072(6)
C4 0.0250(8) 0.0280(9) 0.0196(7) 0.0042(7) 0.0043(6) 0.0069(7)
C5 0.0208(7) 0.0160(7) 0.0185(7) 0.0011(6) 0.0044(6) 0.0062(6)
C6 0.0186(7) 0.0215(8) 0.0234(7) -0.0012(6) 0.0019(6) 0.0041(6)
C7 0.0276(8) 0.0273(9) 0.0202(8) -0.0014(7) 0.0003(6) 0.0090(7)
C8 0.0377(9) 0.0285(9) 0.0214(8) 0.0064(7) 0.0093(7) 0.0080(8)
C9 0.0282(8) 0.0232(8) 0.0294(8) 0.0024(7) 0.0095(7) -0.0013(7)
C10 0.0211(8) 0.0196(8) 0.0234(7) -0.0009(6) 0.0028(6) 0.0024(6)
C11 0.0238(8) 0.0131(7) 0.0204(7) 0.0033(6) 0.0041(6) 0.0027(6)
C12 0.0245(8) 0.0161(7) 0.0243(8) 0.0004(6) 0.0018(6) 0.0032(6)
C13 0.0372(9) 0.0189(8) 0.0218(8) -0.0023(6) 0.0034(7) 0.0036(7)
C14 0.0313(9) 0.0219(8) 0.0290(8) -0.0001(7) 0.0137(7) 0.0056(7)
C15 0.0217(8) 0.0228(8) 0.0313(8) 0.0036(7) 0.0054(7) 0.0039(7)
C16 0.0252(8) 0.0176(8) 0.0209(7) 0.0016(6) 0.0028(6) 0.0019(6)
C17 0.0231(8) 0.0247(8) 0.0230(8) -0.0007(7) 0.0079(6) 0.0030(7)
C18 0.0177(7) 0.0287(9) 0.0226(8) 0.0091(7) 0.0019(6) 0.0045(7)
C19 0.0279(9) 0.0310(9) 0.0241(8) 0.0057(7) -0.0005(7) -0.0050(7)
C20 0.0356(10) 0.0354(10) 0.0388(10) 0.0123(9) -0.0117(8) -0.0112(8)
C21 0.0211(9) 0.0449(12) 0.0662(14) 0.0361(11) -0.0062(9) -0.0059(8)
C22 0.0273(10) 0.0550(14) 0.0674(14) 0.0389(12) 0.0227(10) 0.0134(9)
C23 0.0333(10) 0.0392(11) 0.0401(10) 0.0182(9) 0.0178(8) 0.0139(8)
C24 0.0281(9) 0.0728(15) 0.0365(10) -0.0282(10) -0.0010(8) 0.0090(10)
C25A 0.038(3) 0.059(4) 0.034(3) -0.009(3) -0.007(2) 0.013(3)
C25B 0.030(2) 0.026(2) 0.0255(19) -0.0018(17) 0.0022(15) -0.0007(17)
C26A 0.060(3) 0.090(4) 0.051(3) -0.018(3) -0.020(2) 0.005(3)
C26B 0.050(3) 0.037(2) 0.029(2) 0.005(2) -0.006(2) 0.0018(19)

loop_
_atom_type_symbol
_atom_type_description
_atom_type_scat_dispersion_real
_atom_type_scat_dispersion_imag
_atom_type_scat_source
C C 0.0033 0.0016 'International Tables Vol C Tables 4.2.6.8 and 6.1.1.4'
H H 0.0000 0.0000 'International Tables Vol C Tables 4.2.6.8 and 6.1.1.4'
N N 0.0061 0.0033 'International Tables Vol C Tables 4.2.6.8 and 6.1.1.4'
O O 0.0106 0.0060 'International Tables Vol C Tables 4.2.6.8 and 6.1.1.4'

loop_
_geom_angle_atom_site_label_1
_geom_angle_atom_site_label_2
_geom_angle_atom_site_label_3
_geom_angle
C1 N1 C2 121.41(12)
C1 N1 C5 117.69(12)
C2 N1 C5 120.87(12)
C1 N2 C4 125.10(12)
C1 N2 C17 118.02(13)
C17 N2 C4 116.63(12)
O1 C1 N1 120.91(13)
O1 C1 N2 123.06(13)
N2 C1 N1 116.03(13)
N1 C2 C11 117.50(12)
C3 C2 N1 120.12(13)
C3 C2 C11 122.31(14)
C2 C3 H3 119.2
C2 C3 C4 121.65(14)
C4 C3 H3 119.2
N2 C4 C3 109.60(12)
N2 C4 H4 108.1
N2 C4 C24 111.16(14)
C3 C4 H4 108.1
C3 C4 C24 111.65(14)
C24 C4 H4 108.1
C6 C5 N1 120.41(14)
C10 C5 N1 118.91(13)
C10 C5 C6 120.63(14)
C5 C6 H6 120.2
C5 C6 C7 119.70(15)
C7 C6 H6 120.2
C6 C7 H7 120.0
C8 C7 C6 119.97(15)
C8 C7 H7 120.0
C7 C8 H8 120.0
C9 C8 C7 120.10(15)
C9 C8 H8 120.0
C8 C9 H9 119.8
C8 C9 C10 120.35(15)
C10 C9 H9 119.8
C5 C10 C9 119.25(15)
C5 C10 H10 120.4
C9 C10 H10 120.4
C12 C11 C2 121.63(14)
C16 C11 C2 119.81(13)
C16 C11 C12 118.56(14)
C11 C12 H12 119.7
C13 C12 C11 120.55(15)
C13 C12 H12 119.7
C12 C13 H13 119.8
C12 C13 C14 120.38(15)
C14 C13 H13 119.8
C13 C14 H14 120.2
C15 C14 C13 119.59(15)
C15 C14 H14 120.2
C14 C15 H15 119.8
C14 C15 C16 120.36(15)
C16 C15 H15 119.8
C11 C16 H16 119.7
C15 C16 C11 120.53(14)
C15 C16 H16 119.7
N2 C17 H17A 108.9
N2 C17 H17B 108.9
N2 C17 C18 113.55(13)
H17A C17 H17B 107.7
C18 C17 H17A 108.9
C18 C17 H17B 108.9
C19 C18 C17 122.46(14)
C19 C18 C23 118.35(16)
C23 C18 C17 119.19(16)
C18 C19 H19 119.6
C18 C19 C20 120.76(16)
C20 C19 H19 119.6
C19 C20 H20 119.9
C21 C20 C19 120.3(2)
C21 C20 H20 119.9
C20 C21 H21 120.3
C22 C21 C20 119.46(18)
C22 C21 H21 120.3
C21 C22 H22 119.7
C21 C22 C23 120.55(17)
C23 C22 H22 119.7
C18 C23 H23 119.7
C22 C23 C18 120.59(19)
C22 C23 H23 119.7
C4 C24 H24A 106.3
C4 C24 H24B 106.3
C4 C24 C25A 102.4(2)
H24A C24 H24B 106.4
C25A C24 H24A 135.5
C25A C24 H24B 97.2
C25B C24 C4 124.3(2)
C25B C24 H24A 106.3
C25B C24 H24B 106.3
C25B C24 C25A 29.7(2)
C24 C25A H25A 109.9
C24 C25A H25B 109.9
H25A C25A H25B 108.3
C26A C25A C24 108.7(4)
C26A C25A H25A 110.0
C26A C25A H25B 109.9
C24 C25B H25C 110.4
C24 C25B H25D 110.4
C24 C25B C26B 106.7(3)
H25C C25B H25D 108.6
C26B C25B H25C 110.4
C26B C25B H25D 110.4
C25A C26A H26A 109.5
C25A C26A H26B 109.5
C25A C26A H26C 109.5
H26A C26A H26B 109.5
H26A C26A H26C 109.5
H26B C26A H26C 109.5

loop_
_geom_bond_atom_site_label_1
_geom_bond_atom_site_label_2
_geom_bond_distance
O1 C1 1.2244(18)
N1 C1 1.3951(18)
N1 C2 1.4181(19)
N1 C5 1.4422(18)
N2 C1 1.3626(19)
N2 C4 1.4710(19)
N2 C17 1.4539(18)
C2 C3 1.334(2)
C2 C11 1.483(2)
C3 H3 0.9300
C3 C4 1.493(2)
C4 H4 0.9800
C4 C24 1.532(3)
C5 C6 1.386(2)
C5 C10 1.385(2)
C6 H6 0.9300
C6 C7 1.387(2)
C7 H7 0.9300
C7 C8 1.384(2)
C8 H8 0.9300
C8 C9 1.383(2)
C9 H9 0.9300
C9 C10 1.390(2)
C10 H10 0.9300
C11 C12 1.399(2)
C11 C16 1.395(2)
C12 H12 0.9300
C12 C13 1.382(2)
C13 H13 0.9300
C13 C14 1.385(2)
C14 H14 0.9300
C14 C15 1.384(2)
C15 H15 0.9300
C15 C16 1.385(2)
C16 H16 0.9300
C17 H17A 0.9700
C17 H17B 0.9700
C17 C18 1.510(2)
C18 C19 1.383(2)
C18 C23 1.390(2)
C19 H19 0.9300
C19 C20 1.390(2)
C20 H20 0.9300
C20 C21 1.375(3)
C21 H21 0.9300
C21 C22 1.373(3)
C22 H22 0.9300
C22 C23 1.386(3)
C23 H23 0.9300
C24 H24A 0.9700
C24 H24B 0.9700
C24 C25A 1.674(6)
C24 C25B 1.456(4)
C25A H25A 0.9700
C25A H25B 0.9700
C25A C26A 1.510(7)
C25B H25C 0.9700
C25B H25D 0.9700
C25B C26B 1.527(5)
C26A H26A 0.9600
C26A H26B 0.9600
C26A H26C 0.9600
C26B H26D 0.9600
C26B H26E 0.9600
C26B H26F 0.9600

loop_
_geom_torsion_atom_site_label_1
_geom_torsion_atom_site_label_2
_geom_torsion_atom_site_label_3
_geom_torsion_atom_site_label_4
_geom_torsion
N1 C2 C3 C4 -4.6(2)
N1 C2 C11 C12 -45.2(2)
N1 C2 C11 C16 135.51(15)
N1 C5 C6 C7 -176.51(13)
N1 C5 C10 C9 176.35(14)
N2 C4 C24 C25A 164.3(2)
N2 C4 C24 C25B -173.6(3)
N2 C17 C18 C19 -19.9(2)
N2 C17 C18 C23 160.84(14)
C1 N1 C2 C3 -13.7(2)
C1 N1 C2 C11 163.22(13)
C1 N1 C5 C6 -65.00(18)
C1 N1 C5 C10 117.74(15)
C1 N2 C4 C3 -26.3(2)
C1 N2 C4 C24 97.59(18)
C1 N2 C17 C18 102.68(16)
C2 N1 C1 O1 -168.98(14)
C2 N1 C1 N2 10.5(2)
C2 N1 C5 C6 116.89(16)
C2 N1 C5 C10 -60.37(19)
C2 C3 C4 N2 22.3(2)
C2 C3 C4 C24 -101.32(19)
C2 C11 C12 C13 179.39(14)
C2 C11 C16 C15 -179.73(14)
C3 C2 C11 C12 131.65(17)
C3 C2 C11 C16 -47.6(2)
C3 C4 C24 C25A -73.0(3)
C3 C4 C24 C25B -50.9(3)
C4 N2 C1 O1 -169.43(15)
C4 N2 C1 N1 11.1(2)
C4 N2 C17 C18 -82.71(17)
C4 C24 C25A C26A -177.0(4)
C4 C24 C25B C26B -67.1(4)
C5 N1 C1 O1 12.9(2)
C5 N1 C1 N2 -167.58(13)
C5 N1 C2 C3 164.29(14)
C5 N1 C2 C11 -18.7(2)
C5 C6 C7 C8 0.0(2)
C6 C5 C10 C9 -0.9(2)
C6 C7 C8 C9 -0.5(2)
C7 C8 C9 C10 0.3(2)
C8 C9 C10 C5 0.4(2)
C10 C5 C6 C7 0.7(2)
C11 C2 C3 C4 178.62(14)
C11 C12 C13 C14 0.4(2)
C12 C11 C16 C15 1.0(2)
C12 C13 C14 C15 0.9(2)
C13 C14 C15 C16 -1.3(2)
C14 C15 C16 C11 0.3(2)
C16 C11 C12 C13 -1.4(2)
C17 N2 C1 O1 4.7(2)
C17 N2 C1 N1 -174.80(13)
C17 N2 C4 C3 159.49(13)
C17 N2 C4 C24 -76.60(18)
C17 C18 C19 C20 179.56(15)
C17 C18 C23 C22 179.94(16)
C18 C19 C20 C21 0.6(3)
C19 C18 C23 C22 0.7(3)
C19 C20 C21 C22 0.5(3)
C20 C21 C22 C23 -1.1(3)
C21 C22 C23 C18 0.5(3)
C23 C18 C19 C20 -1.2(2)
C25A C24 C25B C26B -19.2(4)
C25B C24 C25A C26A 41.9(5)
